data_4080603
loop_
_publ_author_name
'Turbervill, Robert S. P.'
'Jupp, Andrew R.'
'McCullough, Phillip S. B.'
'Erg\"o\,cmen, Doruk'
'Goicoechea, Jose M.'

_publ_contact_author
;
 Dr. J. M. Goicoechea           
 Chemistry Research Laboratory
 University of Oxford
 Mansfield Road
 Oxford
 OX1 3TA
 UK
;
_publ_section_title
;
 Synthesis and Characterization of Free and Coordinated
 1,2,3-Tripnictolide Anions
;
_journal_issue 7
_journal_name_full Organometallics
_journal_page_first 2234
_journal_paper_doi 10.1021/om4001296
_journal_volume 32
_journal_year 2013
_chemical_formula_moiety 'C18 H36 K N2 O6, C14 H10 As3'
_chemical_formula_sum 'C32 H46 As3 K N2 O6'
_chemical_formula_weight 818.57
_chemical_name_systematic
; 
[K(2,2,2-crypt)][As3C2Ph2]
;
_space_group_IT_number 9
_symmetry_cell_setting monoclinic
_symmetry_space_group_name_Hall 'C -2yc'
_symmetry_space_group_name_H-M 'C 1 c 1'
_atom_sites_solution_hydrogens geom
_atom_sites_solution_primary direct
_atom_sites_solution_secondary difmap
_audit_creation_method SHELXL-97
_cell_angle_alpha 90.00
_cell_angle_beta 101.1230(10)
_cell_angle_gamma 90.00
_cell_formula_units_Z 4
_cell_length_a 11.4018(1)
_cell_length_b 17.3110(2)
_cell_length_c 18.7984(3)
_cell_measurement_reflns_used 4005
_cell_measurement_temperature 150(2)
_cell_measurement_theta_max 27.485
_cell_measurement_theta_min 5.097
_cell_volume 3640.67(8)
_computing_cell_refinement
;
KappaCCD software "DENZO" (Otwinowski & Minor, 1996)
;
_computing_data_collection
;
KappaCCD software "Collect" (Nonius, 2000)
;
_computing_data_reduction
;
KappaCCD software "DENZO" (Otwinowski & Minor, 1996)
;
_computing_molecular_graphics 'WinGX (Farrugia, 2005)'
_computing_publication_material 'XCIF (Sheldrick, 2001)'
_computing_structure_refinement 'SHELXL-97 (Sheldrick, 1997)'
_computing_structure_solution 'SHELXS-97 (Sheldrick, 1990)'
_diffrn_ambient_temperature 150(2)
_diffrn_measured_fraction_theta_full 0.984
_diffrn_measured_fraction_theta_max 0.984
_diffrn_measurement_device_type 'Nonius KappaCCD'
_diffrn_measurement_method 'omega scans'
_diffrn_radiation_monochromator graphite
_diffrn_radiation_source 'fine-focus sealed tube'
_diffrn_radiation_type MoK\a
_diffrn_radiation_wavelength 0.71073
_diffrn_reflns_av_R_equivalents 0.0410
_diffrn_reflns_av_sigmaI/netI 0.0394
_diffrn_reflns_limit_h_max 14
_diffrn_reflns_limit_h_min -14
_diffrn_reflns_limit_k_max 22
_diffrn_reflns_limit_k_min -20
_diffrn_reflns_limit_l_max 24
_diffrn_reflns_limit_l_min -24
_diffrn_reflns_number 7274
_diffrn_reflns_theta_full 27.46
_diffrn_reflns_theta_max 27.46
_diffrn_reflns_theta_min 5.18
_exptl_absorpt_coefficient_mu 2.894
_exptl_absorpt_correction_T_max 0.4222
_exptl_absorpt_correction_T_min 0.3255
_exptl_absorpt_correction_type multi-scan
_exptl_absorpt_process_details 'DENZO/SCALEPACK (Otwinowski & Minor, 1997)'
_exptl_crystal_colour yellow
_exptl_crystal_density_diffrn 1.493
_exptl_crystal_density_meas ?
_exptl_crystal_density_method 'not measured'
_exptl_crystal_description block
_exptl_crystal_F_000 1672
_exptl_crystal_size_max 0.50
_exptl_crystal_size_mid 0.36
_exptl_crystal_size_min 0.36
_refine_diff_density_max 0.508
_refine_diff_density_min -0.486
_refine_diff_density_rms 0.064
_refine_ls_abs_structure_details 'Flack H D (1983), Acta Cryst. A39, 876-881'
_refine_ls_abs_structure_Flack 0.440(9)
_refine_ls_extinction_method none
_refine_ls_goodness_of_fit_ref 1.037
_refine_ls_hydrogen_treatment constr
_refine_ls_matrix_type full
_refine_ls_number_parameters 398
_refine_ls_number_reflns 7268
_refine_ls_number_restraints 2
_refine_ls_restrained_S_all 1.037
_refine_ls_R_factor_all 0.0390
_refine_ls_R_factor_gt 0.0363
_refine_ls_shift/su_max 0.001
_refine_ls_shift/su_mean 0.000
_refine_ls_structure_factor_coef Fsqd
_refine_ls_weighting_details 'calc w=1/[\s^2^(Fo^2^)+(0.0421P)^2^+7.8034P] where P=(Fo^2^+2Fc^2^)/3'
_refine_ls_weighting_scheme calc
_refine_ls_wR_factor_gt 0.0888
_refine_ls_wR_factor_ref 0.0912
_reflns_number_gt 6930
_reflns_number_total 7268
_reflns_threshold_expression >2\s(I)
_cod_data_source_file om4001296_si_002.cif
_cod_data_source_block 4a
_cod_depositor_comments
;
The following automatic conversions were performed:

'_exptl_crystal_density_meas' value 'not measured' was changed to '?'
- the value is perceived as not measured.

Automatic conversion script
Id: cif_fix_values 3008 2015-01-20 13:52:24Z robertas 
;
_cod_original_sg_symbol_H-M 'C c'
_cod_database_code 4080603

loop_
_symmetry_equiv_pos_as_xyz
'x, y, z'
'x, -y, z+1/2'
'x+1/2, y+1/2, z'
'x+1/2, -y+1/2, z+1/2'

loop_
_atom_site_label
_atom_site_type_symbol
_atom_site_fract_x
_atom_site_fract_y
_atom_site_fract_z
_atom_site_U_iso_or_equiv
_atom_site_adp_type
_atom_site_occupancy
_atom_site_symmetry_multiplicity
_atom_site_calc_flag
_atom_site_refinement_flags
As1 As 0.16698(3) 0.21682(2) 0.39869(2) 0.03490(11) Uani 1 1 d .
As2 As 0.03073(4) 0.31296(3) 0.40637(3) 0.04040(11) Uani 1 1 d .
As3 As -0.10342(3) 0.28045(2) 0.30247(2) 0.03804(11) Uani 1 1 d .
C1 C -0.0177(4) 0.1970(2) 0.2718(2) 0.0323(8) Uani 1 1 d .
C2 C 0.0891(3) 0.1705(2) 0.3113(2) 0.0282(7) Uani 1 1 d .
C3 C -0.0790(3) 0.1603(2) 0.2025(2) 0.0304(8) Uani 1 1 d .
C4 C -0.1155(4) 0.2057(2) 0.1404(2) 0.0345(8) Uani 1 1 d .
H4 H -0.0984 0.2595 0.1422 0.041 Uiso 1 1 calc R
C5 C -0.1768(4) 0.1728(3) 0.0757(2) 0.0392(9) Uani 1 1 d .
H5 H -0.2013 0.2045 0.0342 0.047 Uiso 1 1 calc R
C6 C -0.2017(4) 0.0948(3) 0.0719(3) 0.0433(10) Uani 1 1 d .
H6 H -0.2431 0.0725 0.0280 0.052 Uiso 1 1 calc R
C7 C -0.1655(4) 0.0492(3) 0.1331(2) 0.0434(10) Uani 1 1 d .
H7 H -0.1822 -0.0046 0.1308 0.052 Uiso 1 1 calc R
C8 C -0.1057(4) 0.0812(3) 0.1971(2) 0.0374(9) Uani 1 1 d .
H8 H -0.0822 0.0490 0.2383 0.045 Uiso 1 1 calc R
C9 C 0.1558(3) 0.1042(2) 0.2870(2) 0.0289(7) Uani 1 1 d .
C10 C 0.1979(4) 0.1070(2) 0.2220(2) 0.0345(8) Uani 1 1 d .
H10 H 0.1831 0.1515 0.1920 0.041 Uiso 1 1 calc R
C11 C 0.2610(4) 0.0456(2) 0.2010(2) 0.0403(9) Uani 1 1 d .
H11 H 0.2886 0.0484 0.1565 0.048 Uiso 1 1 calc R
C12 C 0.2848(4) -0.0204(2) 0.2440(2) 0.0383(9) Uani 1 1 d .
H12 H 0.3276 -0.0626 0.2292 0.046 Uiso 1 1 calc R
C13 C 0.2444(4) -0.0229(2) 0.3085(2) 0.0376(9) Uani 1 1 d .
H13 H 0.2607 -0.0670 0.3388 0.045 Uiso 1 1 calc R
C14 C 0.1810(4) 0.0377(2) 0.3297(2) 0.0340(8) Uani 1 1 d .
H14 H 0.1536 0.0344 0.3743 0.041 Uiso 1 1 calc R
K1 K 0.27218(7) 0.33355(5) 0.04890(5) 0.03214(17) Uani 1 1 d .
N101 N 0.0509(3) 0.3835(2) -0.0599(2) 0.0400(8) Uani 1 1 d .
N102 N 0.4897(3) 0.2901(2) 0.16135(19) 0.0353(7) Uani 1 1 d .
O101 O 0.1396(3) 0.22227(16) -0.03724(17) 0.0374(6) Uani 1 1 d .
O102 O 0.3278(3) 0.17512(16) 0.07843(16) 0.0356(6) Uani 1 1 d .
O103 O 0.2801(3) 0.36647(17) 0.19909(16) 0.0371(6) Uani 1 1 d .
O104 O 0.0696(3) 0.39357(18) 0.09723(17) 0.0428(7) Uani 1 1 d .
O105 O 0.2911(3) 0.44505(19) -0.06121(16) 0.0400(6) Uani 1 1 d .
O106 O 0.4929(3) 0.38970(18) 0.03646(17) 0.0386(6) Uani 1 1 d .
C101 C 0.0131(4) 0.3158(3) -0.1063(3) 0.0427(10) Uani 1 1 d .
H10A H 0.0653 0.3112 -0.1425 0.051 Uiso 1 1 calc R
H10B H -0.0697 0.3242 -0.1329 0.051 Uiso 1 1 calc R
C102 C 0.0178(4) 0.2418(3) -0.0647(3) 0.0421(10) Uani 1 1 d .
H10C H -0.0253 0.2479 -0.0241 0.050 Uiso 1 1 calc R
H10D H -0.0213 0.2001 -0.0967 0.050 Uiso 1 1 calc R
C103 C 0.1502(4) 0.1462(3) -0.0076(3) 0.0414(9) Uani 1 1 d .
H10E H 0.1132 0.1084 -0.0447 0.050 Uiso 1 1 calc R
H10F H 0.1085 0.1430 0.0339 0.050 Uiso 1 1 calc R
C104 C 0.2810(4) 0.1284(2) 0.0171(2) 0.0393(9) Uani 1 1 d .
H10G H 0.2915 0.0730 0.0302 0.047 Uiso 1 1 calc R
H10H H 0.3245 0.1391 -0.0226 0.047 Uiso 1 1 calc R
C105 C 0.4521(4) 0.1603(3) 0.1058(3) 0.0404(9) Uani 1 1 d .
H10I H 0.4997 0.1751 0.0691 0.048 Uiso 1 1 calc R
H10J H 0.4647 0.1045 0.1163 0.048 Uiso 1 1 calc R
C106 C 0.4919(4) 0.2066(3) 0.1741(2) 0.0410(10) Uani 1 1 d .
H10K H 0.4391 0.1944 0.2087 0.049 Uiso 1 1 calc R
H10L H 0.5742 0.1910 0.1967 0.049 Uiso 1 1 calc R
C107 C 0.4862(4) 0.3323(3) 0.2294(2) 0.0430(10) Uani 1 1 d .
H10M H 0.5077 0.3869 0.2232 0.052 Uiso 1 1 calc R
H10N H 0.5474 0.3101 0.2687 0.052 Uiso 1 1 calc R
C108 C 0.3678(4) 0.3296(3) 0.2521(2) 0.0428(10) Uani 1 1 d .
H10O H 0.3445 0.2752 0.2579 0.051 Uiso 1 1 calc R
H10P H 0.3734 0.3560 0.2993 0.051 Uiso 1 1 calc R
C109 C 0.1647(4) 0.3654(3) 0.2182(3) 0.0473(11) Uani 1 1 d .
H10Q H 0.1713 0.3812 0.2694 0.057 Uiso 1 1 calc R
H10R H 0.1312 0.3125 0.2127 0.057 Uiso 1 1 calc R
C110 C 0.0855(4) 0.4192(3) 0.1704(3) 0.0471(11) Uani 1 1 d .
H11A H 0.0070 0.4218 0.1854 0.057 Uiso 1 1 calc R
H11B H 0.1209 0.4716 0.1746 0.057 Uiso 1 1 calc R
C111 C -0.0010(4) 0.4463(3) 0.0484(3) 0.0469(11) Uani 1 1 d .
H11C H 0.0477 0.4917 0.0406 0.056 Uiso 1 1 calc R
H11D H -0.0696 0.4645 0.0692 0.056 Uiso 1 1 calc R
C112 C -0.0456(4) 0.4060(3) -0.0227(3) 0.0497(11) Uani 1 1 d .
H11E H -0.0906 0.3592 -0.0137 0.060 Uiso 1 1 calc R
H11F H -0.1015 0.4406 -0.0547 0.060 Uiso 1 1 calc R
C113 C 0.0802(4) 0.4483(3) -0.1046(3) 0.0497(11) Uani 1 1 d .
H11G H 0.0775 0.4971 -0.0775 0.060 Uiso 1 1 calc R
H11H H 0.0183 0.4514 -0.1494 0.060 Uiso 1 1 calc R
C114 C 0.2010(5) 0.4412(3) -0.1252(3) 0.0490(11) Uani 1 1 d .
H11I H 0.2067 0.3914 -0.1502 0.059 Uiso 1 1 calc R
H11J H 0.2123 0.4835 -0.1586 0.059 Uiso 1 1 calc R
C115 C 0.4087(4) 0.4446(3) -0.0779(2) 0.0443(10) Uani 1 1 d .
H11K H 0.4166 0.4869 -0.1120 0.053 Uiso 1 1 calc R
H11L H 0.4233 0.3949 -0.1008 0.053 Uiso 1 1 calc R
C116 C 0.4969(4) 0.4551(3) -0.0088(2) 0.0401(9) Uani 1 1 d .
H11M H 0.5783 0.4609 -0.0192 0.048 Uiso 1 1 calc R
H11N H 0.4776 0.5024 0.0162 0.048 Uiso 1 1 calc R
C117 C 0.5871(4) 0.3911(3) 0.0983(3) 0.0441(10) Uani 1 1 d .
H11O H 0.5704 0.4305 0.1333 0.053 Uiso 1 1 calc R
H11P H 0.6634 0.4046 0.0837 0.053 Uiso 1 1 calc R
C118 C 0.5962(4) 0.3119(3) 0.1332(3) 0.0462(11) Uani 1 1 d .
H11Q H 0.6097 0.2731 0.0969 0.055 Uiso 1 1 calc R
H11R H 0.6664 0.3109 0.1734 0.055 Uiso 1 1 calc R

loop_
_atom_site_aniso_label
_atom_site_aniso_U_11
_atom_site_aniso_U_22
_atom_site_aniso_U_33
_atom_site_aniso_U_23
_atom_site_aniso_U_13
_atom_site_aniso_U_12
As1 0.0327(2) 0.0384(2) 0.0314(2) -0.00608(17) 0.00063(15) 0.00486(16)
As2 0.0445(2) 0.0383(2) 0.0377(2) -0.00933(19) 0.00607(17) 0.0075(2)
As3 0.0374(2) 0.0359(2) 0.0388(2) -0.00378(18) 0.00239(17) 0.01275(17)
C1 0.0343(19) 0.032(2) 0.032(2) 0.0002(16) 0.0096(16) 0.0023(15)
C2 0.0328(18) 0.0258(18) 0.0266(17) -0.0034(14) 0.0071(14) 0.0024(14)
C3 0.0305(19) 0.030(2) 0.0302(19) 0.0019(15) 0.0045(15) 0.0019(14)
C4 0.0331(19) 0.033(2) 0.036(2) 0.0039(16) 0.0012(15) 0.0017(16)
C5 0.038(2) 0.049(3) 0.030(2) 0.0059(18) 0.0022(16) 0.0020(18)
C6 0.036(2) 0.048(3) 0.042(2) -0.010(2) -0.0011(17) -0.0027(18)
C7 0.047(2) 0.037(2) 0.044(2) -0.0036(19) 0.005(2) -0.0063(18)
C8 0.036(2) 0.037(2) 0.038(2) 0.0017(17) 0.0011(16) -0.0013(17)
C9 0.0269(17) 0.0286(19) 0.0314(18) 0.0012(15) 0.0058(14) 0.0012(14)
C10 0.0368(19) 0.030(2) 0.039(2) 0.0020(16) 0.0127(16) 0.0008(15)
C11 0.048(2) 0.036(2) 0.042(2) -0.0062(18) 0.0205(19) 0.0017(18)
C12 0.036(2) 0.032(2) 0.047(2) -0.0041(18) 0.0097(17) 0.0043(16)
C13 0.039(2) 0.033(2) 0.041(2) 0.0027(17) 0.0051(17) 0.0070(16)
C14 0.0349(19) 0.036(2) 0.0312(19) 0.0012(16) 0.0065(15) 0.0070(16)
K1 0.0303(4) 0.0302(4) 0.0350(4) -0.0004(3) 0.0041(3) -0.0013(3)
N101 0.0346(17) 0.040(2) 0.0425(19) -0.0005(16) -0.0008(14) -0.0015(14)
N102 0.0343(17) 0.0363(18) 0.0343(18) 0.0024(14) 0.0041(14) 0.0022(13)
O101 0.0372(15) 0.0292(15) 0.0446(17) 0.0003(12) 0.0050(12) -0.0040(11)
O102 0.0404(15) 0.0277(14) 0.0387(16) -0.0013(11) 0.0072(12) 0.0032(11)
O103 0.0382(15) 0.0387(16) 0.0357(15) 0.0058(12) 0.0103(12) 0.0049(12)
O104 0.0411(16) 0.0405(17) 0.0458(17) -0.0038(13) 0.0058(13) 0.0097(13)
O105 0.0387(15) 0.0437(17) 0.0364(15) 0.0028(13) 0.0042(12) -0.0001(12)
O106 0.0359(15) 0.0408(16) 0.0383(16) 0.0023(13) 0.0056(12) -0.0053(12)
C101 0.039(2) 0.043(2) 0.041(3) -0.0054(19) -0.0042(18) -0.0031(18)
C102 0.037(2) 0.043(2) 0.043(2) -0.0042(19) -0.0017(17) -0.0104(18)
C103 0.048(2) 0.029(2) 0.046(2) -0.0006(18) 0.0092(19) -0.0058(17)
C104 0.046(2) 0.029(2) 0.043(2) -0.0022(17) 0.0087(18) -0.0013(17)
C105 0.042(2) 0.035(2) 0.045(2) 0.0026(18) 0.0100(18) 0.0060(18)
C106 0.045(2) 0.037(2) 0.040(2) 0.0079(18) 0.0061(18) 0.0110(18)
C107 0.047(2) 0.044(3) 0.035(2) -0.0016(19) -0.0003(18) 0.004(2)
C108 0.050(2) 0.047(3) 0.031(2) 0.0030(18) 0.0039(18) 0.009(2)
C109 0.049(3) 0.051(3) 0.046(3) 0.003(2) 0.019(2) 0.005(2)
C110 0.041(2) 0.057(3) 0.046(3) -0.002(2) 0.0134(19) 0.010(2)
C111 0.039(2) 0.043(2) 0.055(3) -0.004(2) 0.0009(19) 0.0120(18)
C112 0.034(2) 0.050(3) 0.061(3) -0.006(2) -0.002(2) 0.0053(19)
C113 0.049(2) 0.042(2) 0.050(3) 0.013(2) -0.011(2) 0.0017(19)
C114 0.059(3) 0.047(3) 0.036(2) 0.011(2) -0.005(2) -0.006(2)
C115 0.052(3) 0.046(3) 0.037(2) 0.0050(19) 0.015(2) -0.001(2)
C116 0.041(2) 0.037(2) 0.046(2) 0.0043(19) 0.0168(18) -0.0089(18)
C117 0.031(2) 0.053(3) 0.046(2) 0.002(2) 0.0014(17) -0.0095(18)
C118 0.028(2) 0.054(3) 0.054(3) 0.007(2) 0.0013(18) 0.0026(18)

loop_
_atom_type_symbol
_atom_type_description
_atom_type_scat_dispersion_real
_atom_type_scat_dispersion_imag
_atom_type_scat_source
C C 0.0033 0.0016 'International Tables Vol C Tables 4.2.6.8 and 6.1.1.4'
H H 0.0000 0.0000 'International Tables Vol C Tables 4.2.6.8 and 6.1.1.4'
N N 0.0061 0.0033 'International Tables Vol C Tables 4.2.6.8 and 6.1.1.4'
O O 0.0106 0.0060 'International Tables Vol C Tables 4.2.6.8 and 6.1.1.4'
K K 0.2009 0.2494 'International Tables Vol C Tables 4.2.6.8 and 6.1.1.4'
As As 0.0499 2.0058 'International Tables Vol C Tables 4.2.6.8 and 6.1.1.4'

loop_
_geom_angle_atom_site_label_1
_geom_angle_atom_site_label_2
_geom_angle_atom_site_label_3
_geom_angle
C2 As1 As2 98.75(11)
As1 As2 As3 96.66(2)
C1 As3 As2 98.45(13)
C2 C1 C3 123.0(3)
C2 C1 As3 123.0(3)
C3 C1 As3 114.0(3)
C1 C2 C9 122.7(3)
C1 C2 As1 123.1(3)
C9 C2 As1 114.2(3)
C4 C3 C8 117.5(4)
C4 C3 C1 120.1(4)
C8 C3 C1 122.4(3)
C5 C4 C3 120.9(4)
C5 C4 H4 119.6
C3 C4 H4 119.6
C6 C5 C4 120.4(4)
C6 C5 H5 119.8
C4 C5 H5 119.8
C5 C6 C7 119.2(4)
C5 C6 H6 120.4
C7 C6 H6 120.4
C8 C7 C6 120.7(4)
C8 C7 H7 119.6
C6 C7 H7 119.6
C7 C8 C3 121.3(4)
C7 C8 H8 119.4
C3 C8 H8 119.4
C10 C9 C14 117.6(4)
C10 C9 C2 121.4(3)
C14 C9 C2 121.0(3)
C11 C10 C9 120.5(4)
C11 C10 H10 119.7
C9 C10 H10 119.7
C10 C11 C12 121.2(4)
C10 C11 H11 119.4
C12 C11 H11 119.4
C13 C12 C11 118.3(4)
C13 C12 H12 120.8
C11 C12 H12 120.8
C14 C13 C12 121.0(4)
C14 C13 H13 119.5
C12 C13 H13 119.5
C13 C14 C9 121.4(4)
C13 C14 H14 119.3
C9 C14 H14 119.3
O106 K1 O101 126.97(10)
O106 K1 O104 135.46(10)
O101 K1 O104 93.20(9)
O106 K1 O102 100.62(9)
O101 K1 O102 61.29(9)
O104 K1 O102 117.07(9)
O106 K1 O103 99.11(9)
O101 K1 O103 128.63(9)
O104 K1 O103 58.95(9)
O102 K1 O103 92.06(9)
O106 K1 O105 60.22(9)
O101 K1 O105 98.89(9)
O104 K1 O105 99.42(9)
O102 K1 O105 138.11(9)
O103 K1 O105 125.79(9)
O106 K1 N102 60.48(9)
O101 K1 N102 121.10(9)
O104 K1 N102 118.38(10)
O102 K1 N102 60.16(9)
O103 K1 N102 59.70(9)
O105 K1 N102 120.38(9)
O106 K1 N101 119.66(10)
O101 K1 N101 61.16(9)
O104 K1 N101 59.46(10)
O102 K1 N101 121.89(10)
O103 K1 N101 117.98(10)
O105 K1 N101 59.53(9)
N102 K1 N101 177.36(10)
C112 N101 C101 109.4(4)
C112 N101 C113 110.0(4)
C101 N101 C113 109.8(4)
C112 N101 K1 110.8(3)
C101 N101 K1 106.3(2)
C113 N101 K1 110.4(2)
C106 N102 C118 108.9(4)
C106 N102 C107 110.4(4)
C118 N102 C107 110.3(4)
C106 N102 K1 110.2(3)
C118 N102 K1 107.9(2)
C107 N102 K1 109.0(2)
C102 O101 C103 111.3(3)
C102 O101 K1 115.5(2)
C103 O101 K1 114.7(3)
C104 O102 C105 112.2(3)
C104 O102 K1 110.8(2)
C105 O102 K1 114.2(2)
C108 O103 C109 112.1(3)
C108 O103 K1 119.1(2)
C109 O103 K1 113.0(3)
C110 O104 C111 111.9(3)
C110 O104 K1 117.7(3)
C111 O104 K1 114.9(3)
C114 O105 C115 111.6(3)
C114 O105 K1 115.8(3)
C115 O105 K1 110.9(2)
C116 O106 C117 111.6(3)
C116 O106 K1 117.9(2)
C117 O106 K1 119.7(2)
N101 C101 C102 113.2(4)
N101 C101 H10A 108.9
C102 C101 H10A 108.9
N101 C101 H10B 108.9
C102 C101 H10B 108.9
H10A C101 H10B 107.8
O101 C102 C101 109.1(4)
O101 C102 H10C 109.9
C101 C102 H10C 109.9
O101 C102 H10D 109.9
C101 C102 H10D 109.9
H10C C102 H10D 108.3
O101 C103 C104 108.3(4)
O101 C103 H10E 110.0
C104 C103 H10E 110.0
O101 C103 H10F 110.0
C104 C103 H10F 110.0
H10E C103 H10F 108.4
O102 C104 C103 109.0(4)
O102 C104 H10G 109.9
C103 C104 H10G 109.9
O102 C104 H10H 109.9
C103 C104 H10H 109.9
H10G C104 H10H 108.3
O102 C105 C106 108.9(4)
O102 C105 H10I 109.9
C106 C105 H10I 109.9
O102 C105 H10J 109.9
C106 C105 H10J 109.9
H10I C105 H10J 108.3
N102 C106 C105 113.1(4)
N102 C106 H10K 109.0
C105 C106 H10K 109.0
N102 C106 H10L 109.0
C105 C106 H10L 109.0
H10K C106 H10L 107.8
N102 C107 C108 114.1(4)
N102 C107 H10M 108.7
C108 C107 H10M 108.7
N102 C107 H10N 108.7
C108 C107 H10N 108.7
H10M C107 H10N 107.6
O103 C108 C107 109.9(4)
O103 C108 H10O 109.7
C107 C108 H10O 109.7
O103 C108 H10P 109.7
C107 C108 H10P 109.7
H10O C108 H10P 108.2
O103 C109 C110 108.9(4)
O103 C109 H10Q 109.9
C110 C109 H10Q 109.9
O103 C109 H10R 109.9
C110 C109 H10R 109.9
H10Q C109 H10R 108.3
O104 C110 C109 109.9(4)
O104 C110 H11A 109.7
C109 C110 H11A 109.7
O104 C110 H11B 109.7
C109 C110 H11B 109.7
H11A C110 H11B 108.2
O104 C111 C112 109.0(4)
O104 C111 H11C 109.9
C112 C111 H11C 109.9
O104 C111 H11D 109.9
C112 C111 H11D 109.9
H11C C111 H11D 108.3
N101 C112 C111 113.0(4)
N101 C112 H11E 109.0
C111 C112 H11E 109.0
N101 C112 H11F 109.0
C111 C112 H11F 109.0
H11E C112 H11F 107.8
N101 C113 C114 113.7(4)
N101 C113 H11G 108.8
C114 C113 H11G 108.8
N101 C113 H11H 108.8
C114 C113 H11H 108.8
H11G C113 H11H 107.7
O105 C114 C113 109.0(4)
O105 C114 H11I 109.9
C113 C114 H11I 109.9
O105 C114 H11J 109.9
C113 C114 H11J 109.9
H11I C114 H11J 108.3
O105 C115 C116 108.1(3)
O105 C115 H11K 110.1
C116 C115 H11K 110.1
O105 C115 H11L 110.1
C116 C115 H11L 110.1
H11K C115 H11L 108.4
O106 C116 C115 109.2(3)
O106 C116 H11M 109.8
C115 C116 H11M 109.8
O106 C116 H11N 109.8
C115 C116 H11N 109.8
H11M C116 H11N 108.3
O106 C117 C118 108.4(4)
O106 C117 H11O 110.0
C118 C117 H11O 110.0
O106 C117 H11P 110.0
C118 C117 H11P 110.0
H11O C117 H11P 108.4
N102 C118 C117 113.4(4)
N102 C118 H11Q 108.9
C117 C118 H11Q 108.9
N102 C118 H11R 108.9
C117 C118 H11R 108.9
H11Q C118 H11R 107.7

loop_
_geom_bond_atom_site_label_1
_geom_bond_atom_site_label_2
_geom_bond_distance
As1 C2 1.890(4)
As1 As2 2.3000(6)
As2 As3 2.3062(6)
As3 C1 1.896(4)
C1 C2 1.377(5)
C1 C3 1.495(6)
C2 C9 1.495(5)
C3 C4 1.402(6)
C3 C8 1.403(6)
C4 C5 1.401(6)
C4 H4 0.9500
C5 C6 1.379(7)
C5 H5 0.9500
C6 C7 1.391(7)
C6 H6 0.9500
C7 C8 1.379(6)
C7 H7 0.9500
C8 H8 0.9500
C9 C10 1.397(5)
C9 C14 1.400(6)
C10 C11 1.384(6)
C10 H10 0.9500
C11 C12 1.396(6)
C11 H11 0.9500
C12 C13 1.378(6)
C12 H12 0.9500
C13 C14 1.376(6)
C13 H13 0.9500
C14 H14 0.9500
K1 O106 2.749(3)
K1 O101 2.770(3)
K1 O104 2.837(3)
K1 O102 2.845(3)
K1 O103 2.865(3)
K1 O105 2.869(3)
K1 N102 3.027(4)
K1 N101 3.050(4)
N101 C112 1.466(6)
N101 C101 1.474(6)
N101 C113 1.478(6)
N102 C106 1.465(6)
N102 C118 1.465(6)
N102 C107 1.480(6)
O101 C102 1.425(5)
O101 C103 1.426(5)
O102 C104 1.425(5)
O102 C105 1.435(5)
O103 C108 1.419(5)
O103 C109 1.429(5)
O104 C110 1.422(6)
O104 C111 1.428(5)
O105 C114 1.424(5)
O105 C115 1.435(5)
O106 C116 1.422(5)
O106 C117 1.423(5)
C101 C102 1.496(7)
C101 H10A 0.9900
C101 H10B 0.9900
C102 H10C 0.9900
C102 H10D 0.9900
C103 C104 1.507(6)
C103 H10E 0.9900
C103 H10F 0.9900
C104 H10G 0.9900
C104 H10H 0.9900
C105 C106 1.507(7)
C105 H10I 0.9900
C105 H10J 0.9900
C106 H10K 0.9900
C106 H10L 0.9900
C107 C108 1.493(7)
C107 H10M 0.9900
C107 H10N 0.9900
C108 H10O 0.9900
C108 H10P 0.9900
C109 C110 1.476(7)
C109 H10Q 0.9900
C109 H10R 0.9900
C110 H11A 0.9900
C110 H11B 0.9900
C111 C112 1.506(7)
C111 H11C 0.9900
C111 H11D 0.9900
C112 H11E 0.9900
C112 H11F 0.9900
C113 C114 1.506(7)
C113 H11G 0.9900
C113 H11H 0.9900
C114 H11I 0.9900
C114 H11J 0.9900
C115 C116 1.493(7)
C115 H11K 0.9900
C115 H11L 0.9900
C116 H11M 0.9900
C116 H11N 0.9900
C117 C118 1.514(7)
C117 H11O 0.9900
C117 H11P 0.9900
C118 H11Q 0.9900
C118 H11R 0.9900
